data_7062007
loop_
_publ_author_name
'Hulushe, Siya T.'
'Malan, Frederick P.'
'Hosten, Eric C.'
'Lobb, Kevin A.'
'Khanye, Setshaba D.'
'Watkins, Gareth M.'

_publ_section_title
;
 Photo-and thermoresponsive N-salicylideneaniline derivatives: solid-state
 studies and structural aspects
;
_journal_name_full 'New Journal of Chemistry'
_journal_paper_doi 10.1039/D1NJ03056F
_journal_year 2022
_chemical_absolute_configuration unk
_chemical_formula_moiety 'C14 H12 N2 O3'
_chemical_formula_sum 'C14 H12 N2 O3'
_chemical_formula_weight 256.26
_chemical_name_common 5-nitrosalicylaldehyde-p-toluidine
_chemical_name_systematic 2-((E)-(p-tolylimino)methyl)-4-nitrophenol
_space_group_crystal_system monoclinic
_space_group_IT_number 14
_space_group_name_Hall '-P 2ybc'
_space_group_name_H-M_alt 'P 1 21/c 1'
_atom_sites_solution_hydrogens mixed
_atom_sites_solution_primary dual
_atom_sites_solution_secondary difmap
_audit_creation_method SHELXL-2016/6
_audit_update_record
;
2022-07-18 deposited with the CCDC.	2022-10-24 downloaded from the CCDC.
;
_cell_angle_alpha 90
_cell_angle_beta 95.355(17)
_cell_angle_gamma 90
_cell_formula_units_Z 4
_cell_length_a 14.095(6)
_cell_length_b 14.225(6)
_cell_length_c 6.247(3)
_cell_measurement_reflns_used 3950
_cell_measurement_temperature 298(2)
_cell_measurement_theta_max 21.87
_cell_measurement_theta_min 2.86
_cell_volume 1247.1(10)
_computing_cell_refinement 'Bruker SAINT'
_computing_data_collection 'Bruker APEX4'
_computing_data_reduction 'Bruker SAINT'
_computing_molecular_graphics 'Bruker SHELXTL'
_computing_publication_material 'Bruker SHELXTL'
_computing_structure_refinement 'SHELXL-2016/6 (Sheldrick, 2016)'
_computing_structure_solution 'SHELXT 2014/5 (Sheldrick, 2014)'
_diffrn_ambient_temperature 298(2)
_diffrn_detector_area_resol_mean 9.99
_diffrn_measured_fraction_theta_full 0.999
_diffrn_measured_fraction_theta_max 0.999
_diffrn_measurement_device_type 'Bruker APEX-IV CCD'
_diffrn_measurement_method '\f and \w scans'
_diffrn_radiation_monochromator graphite
_diffrn_radiation_probe x-ray
_diffrn_radiation_type MoK\a
_diffrn_radiation_wavelength 0.71073
_diffrn_reflns_av_R_equivalents 0.0944
_diffrn_reflns_av_unetI/netI 0.0223
_diffrn_reflns_Laue_measured_fraction_full 0.999
_diffrn_reflns_Laue_measured_fraction_max 0.999
_diffrn_reflns_limit_h_max 14
_diffrn_reflns_limit_h_min -14
_diffrn_reflns_limit_k_max 14
_diffrn_reflns_limit_k_min -15
_diffrn_reflns_limit_l_max 6
_diffrn_reflns_limit_l_min -6
_diffrn_reflns_number 34150
_diffrn_reflns_point_group_measured_fraction_full 0.999
_diffrn_reflns_point_group_measured_fraction_max 0.999
_diffrn_reflns_theta_full 21.997
_diffrn_reflns_theta_max 21.997
_diffrn_reflns_theta_min 2.039
_diffrn_source 'rotating-anode X-ray tube'
_exptl_absorpt_coefficient_mu 0.098
_exptl_absorpt_correction_T_max 0.7447
_exptl_absorpt_correction_T_min 0.6933
_exptl_absorpt_correction_type multi-scan
_exptl_absorpt_process_details
;
 SADABS 2016/2: Krause, L., Herbst-Irmer, R., Sheldrick G.M. & Stalke D.,
 J. Appl. Cryst. 48 (2015) 3-10
;
_exptl_crystal_colour orange
_exptl_crystal_density_diffrn 1.365
_exptl_crystal_density_method 'Not measured'
_exptl_crystal_description prism
_exptl_crystal_F_000 536
_exptl_crystal_recrystallization_method 'slow evaporation from methanol/hexane mixture'
_exptl_crystal_size_max 0.322
_exptl_crystal_size_mid 0.256
_exptl_crystal_size_min 0.078
_refine_diff_density_max 0.017
_refine_diff_density_min -0.012
_refine_diff_density_rms 0.003
_refine_ls_extinction_method none
_refine_ls_goodness_of_fit_ref 0.860
_refine_ls_hydrogen_treatment mixed
_refine_ls_matrix_type full
_refine_ls_number_parameters 179
_refine_ls_number_reflns 1534
_refine_ls_number_restraints 0
_refine_ls_restrained_S_all 0.860
_refine_ls_R_factor_all 0.1238
_refine_ls_R_factor_gt 0.0658
_refine_ls_shift/su_max 0.165
_refine_ls_shift/su_mean 0.010
_refine_ls_structure_factor_coef Fsqd
_refine_ls_weighting_details 'w=1/[\s^2^(Fo^2^)+(0.0794P)^2^+0.0181P] where P=(Fo^2^+2Fc^2^)/3'
_refine_ls_weighting_scheme calc
_refine_ls_wR_factor_gt 0.1542
_refine_ls_wR_factor_ref 0.2363
_reflns_Friedel_coverage 0.000
_reflns_number_gt 925
_reflns_number_total 1534
_reflns_threshold_expression 'I > 2\s(I)'
_cod_data_source_file d1nj03056f3.cif
_cod_data_source_block SOLVE_1G_a
_cod_original_cell_volume 1247.2(9)
_cod_original_sg_symbol_H-M 'P 21/c'
_cod_database_code 7062007
_shelx_space_group_comment
;
The symmetry employed for this shelxl refinement is uniquely defined
by the following loop, which should always be used as a source of
symmetry information in preference to the above space-group names.
They are only intended as comments.
;
_shelx_estimated_absorpt_t_min 0.969
_shelx_estimated_absorpt_t_max 0.992

loop_
_space_group_symop_operation_xyz
'x, y, z'
'-x, y+1/2, -z+1/2'
'-x, -y, -z'
'x, -y-1/2, z-1/2'

loop_
_atom_site_label
_atom_site_type_symbol
_atom_site_fract_x
_atom_site_fract_y
_atom_site_fract_z
_atom_site_U_iso_or_equiv
_atom_site_adp_type
_atom_site_occupancy
_atom_site_site_symmetry_order
_atom_site_calc_flag
_atom_site_refinement_flags_posn
_atom_site_refinement_flags_adp
_atom_site_refinement_flags_occupancy
_atom_site_disorder_assembly
_atom_site_disorder_group
O1 O 0.3126(3) 0.6666(3) 0.6848(7) 0.125(2) Uani 1 1 d . . . . .
N1 N 0.2138(3) 0.6200(3) 0.3364(7) 0.107(2) Uani 1 1 d . . . . .
O2 O 0.6312(3) 0.5562(4) 0.1040(8) 0.143(3) Uani 1 1 d . . . . .
N2 N 0.6388(3) 0.5863(4) 0.2895(9) 0.120(2) Uani 1 1 d . . . . .
C11 C 0.3830(3) 0.6148(4) 0.3721(8) 0.097(2) Uani 1 1 d . . . . .
C16 C 0.4661(4) 0.5949(4) 0.2787(8) 0.099(2) Uani 1 1 d . . . . .
H16 H 0.462568 0.572636 0.138255 0.119 Uiso 1 1 calc R U . . .
O3 O 0.7158(3) 0.5959(5) 0.3906(8) 0.163(3) Uani 1 1 d . . . . .
C12 C 0.3903(4) 0.6482(4) 0.5870(9) 0.105(2) Uani 1 1 d . . . . .
C15 C 0.5526(4) 0.6075(4) 0.3901(9) 0.103(2) Uani 1 1 d . . . . .
C21 C 0.1238(4) 0.6206(4) 0.2133(9) 0.101(2) Uani 1 1 d . . . . .
C1 C 0.2916(4) 0.6056(4) 0.2498(9) 0.106(2) Uani 1 1 d . . . . .
H1A H 0.289007 0.588797 0.105459 0.128 Uiso 1 1 calc R U . . .
C22 C 0.1120(4) 0.6555(4) 0.0059(9) 0.111(2) Uani 1 1 d . . . . .
H22 H 0.164901 0.674990 -0.060746 0.133 Uiso 1 1 calc R U . . .
C13 C 0.4805(4) 0.6613(4) 0.6968(9) 0.108(2) Uani 1 1 d . . . . .
H13 H 0.485307 0.683211 0.837722 0.129 Uiso 1 1 calc R U . . .
C26 C 0.0435(4) 0.5938(4) 0.3103(10) 0.112(2) Uani 1 1 d . . . . .
H26 H 0.049886 0.572103 0.451352 0.135 Uiso 1 1 calc R U . . .
C14 C 0.5613(4) 0.6426(4) 0.6013(9) 0.112(2) Uani 1 1 d . . . . .
H14 H 0.621042 0.652895 0.674199 0.135 Uiso 1 1 calc R U . . .
C25 C -0.0450(4) 0.5988(4) 0.2005(10) 0.117(3) Uani 1 1 d . . . . .
H25 H -0.097690 0.578238 0.266759 0.141 Uiso 1 1 calc R U . . .
C23 C 0.0224(4) 0.6617(4) -0.1032(10) 0.114(3) Uani 1 1 d . . . . .
H23 H 0.015816 0.684790 -0.243030 0.137 Uiso 1 1 calc R U . . .
C24 C -0.0580(4) 0.6338(4) -0.0072(10) 0.116(3) Uani 1 1 d . . . . .
C27 C -0.1555(4) 0.6429(6) -0.1264(13) 0.145(3) Uani 1 1 d . . . . .
H27A H -0.202550 0.620192 -0.037528 0.218 Uiso 1 1 calc R U . . .
H27B H -0.158121 0.606594 -0.256309 0.218 Uiso 1 1 calc R U . . .
H27C H -0.167895 0.707749 -0.161230 0.218 Uiso 1 1 calc R U . . .
H1 H 0.241(4) 0.655(4) 0.565(9) 0.124(17) Uiso 1 1 d . . . . .

loop_
_atom_site_aniso_label
_atom_site_aniso_U_11
_atom_site_aniso_U_22
_atom_site_aniso_U_33
_atom_site_aniso_U_23
_atom_site_aniso_U_13
_atom_site_aniso_U_12
O1 0.118(3) 0.141(4) 0.118(3) -0.006(2) 0.017(2) 0.004(2)
N1 0.100(3) 0.110(4) 0.111(4) -0.002(2) 0.014(2) -0.002(2)
O2 0.115(4) 0.181(5) 0.133(4) -0.020(3) 0.015(2) 0.003(3)
N2 0.100(4) 0.142(4) 0.117(4) -0.002(3) 0.001(3) -0.004(3)
C11 0.092(4) 0.104(4) 0.095(4) -0.003(3) 0.008(2) 0.002(2)
C16 0.101(4) 0.101(4) 0.094(4) -0.001(2) 0.009(3) 0.002(3)
O3 0.101(3) 0.243(6) 0.145(4) -0.024(4) 0.008(3) 0.002(3)
C12 0.106(4) 0.107(4) 0.104(4) -0.001(3) 0.013(3) 0.001(3)
C15 0.093(4) 0.112(4) 0.105(4) 0.005(3) 0.010(3) 0.002(3)
C21 0.098(4) 0.106(4) 0.098(4) -0.005(3) 0.008(3) -0.002(3)
C1 0.101(4) 0.112(4) 0.107(4) -0.005(3) 0.012(3) -0.004(3)
C22 0.100(4) 0.123(5) 0.112(4) 0.003(3) 0.017(3) -0.003(3)
C13 0.114(4) 0.109(4) 0.099(4) -0.002(3) 0.006(3) 0.002(3)
C26 0.108(4) 0.121(4) 0.110(4) 0.009(3) 0.019(3) -0.004(3)
C14 0.107(4) 0.121(4) 0.108(4) -0.004(3) 0.003(3) -0.002(3)
C25 0.099(4) 0.129(5) 0.125(5) 0.003(3) 0.018(3) -0.010(3)
C23 0.108(4) 0.122(5) 0.111(4) 0.002(3) 0.011(3) 0.004(3)
C24 0.103(4) 0.125(5) 0.118(5) -0.012(3) 0.003(3) 0.000(3)
C27 0.111(5) 0.165(6) 0.157(6) 0.000(5) -0.001(4) -0.011(4)

loop_
_atom_type_symbol
_atom_type_description
_atom_type_scat_dispersion_real
_atom_type_scat_dispersion_imag
_atom_type_scat_source
C C 0.0033 0.0016 'International Tables Vol C Tables 4.2.6.8 and 6.1.1.4'
H H 0.0000 0.0000 'International Tables Vol C Tables 4.2.6.8 and 6.1.1.4'
N N 0.0061 0.0033 'International Tables Vol C Tables 4.2.6.8 and 6.1.1.4'
O O 0.0106 0.0060 'International Tables Vol C Tables 4.2.6.8 and 6.1.1.4'

loop_
_geom_angle_atom_site_label_1
_geom_angle_atom_site_label_2
_geom_angle_atom_site_label_3
_geom_angle
_geom_angle_site_symmetry_1
_geom_angle_site_symmetry_3
_geom_angle_publ_flag
C12 O1 H1 112(3) . . ?
C1 N1 C21 121.9(5) . . ?
O3 N2 O2 121.7(5) . . ?
O3 N2 C15 119.8(5) . . ?
O2 N2 C15 118.5(5) . . ?
C16 C11 C12 118.5(5) . . ?
C16 C11 C1 120.4(5) . . ?
C12 C11 C1 121.0(5) . . ?
C15 C16 C11 120.8(5) . . ?
C15 C16 H16 119.6 . . ?
C11 C16 H16 119.6 . . ?
O1 C12 C13 119.9(5) . . ?
O1 C12 C11 120.7(5) . . ?
C13 C12 C11 119.4(5) . . ?
C16 C15 C14 121.6(5) . . ?
C16 C15 N2 119.9(5) . . ?
C14 C15 N2 118.5(5) . . ?
C22 C21 C26 118.5(5) . . ?
C22 C21 N1 122.2(5) . . ?
C26 C21 N1 119.0(5) . . ?
N1 C1 C11 121.2(5) . . ?
N1 C1 H1A 119.4 . . ?
C11 C1 H1A 119.4 . . ?
C23 C22 C21 120.7(5) . . ?
C23 C22 H22 119.7 . . ?
C21 C22 H22 119.7 . . ?
C14 C13 C12 121.2(5) . . ?
C14 C13 H13 119.4 . . ?
C12 C13 H13 119.4 . . ?
C25 C26 C21 120.6(5) . . ?
C25 C26 H26 119.7 . . ?
C21 C26 H26 119.7 . . ?
C13 C14 C15 118.5(5) . . ?
C13 C14 H14 120.7 . . ?
C15 C14 H14 120.7 . . ?
C26 C25 C24 121.5(5) . . ?
C26 C25 H25 119.3 . . ?
C24 C25 H25 119.3 . . ?
C22 C23 C24 120.9(6) . . ?
C22 C23 H23 119.5 . . ?
C24 C23 H23 119.5 . . ?
C25 C24 C23 117.8(5) . . ?
C25 C24 C27 121.8(6) . . ?
C23 C24 C27 120.4(6) . . ?
C24 C27 H27A 109.5 . . ?
C24 C27 H27B 109.5 . . ?
H27A C27 H27B 109.5 . . ?
C24 C27 H27C 109.5 . . ?
H27A C27 H27C 109.5 . . ?
H27B C27 H27C 109.5 . . ?

loop_
_geom_bond_atom_site_label_1
_geom_bond_atom_site_label_2
_geom_bond_distance
_geom_bond_site_symmetry_2
_geom_bond_publ_flag
O1 C12 1.328(6) . ?
O1 H1 1.21(6) . ?
N1 C1 1.285(6) . ?
N1 C21 1.421(7) . ?
O2 N2 1.231(6) . ?
N2 O3 1.211(6) . ?
N2 C15 1.450(7) . ?
C11 C16 1.386(7) . ?
C11 C12 1.419(7) . ?
C11 C1 1.440(7) . ?
C16 C15 1.359(7) . ?
C16 H16 0.9300 . ?
C12 C13 1.400(7) . ?
C15 C14 1.406(8) . ?
C21 C22 1.383(7) . ?
C21 C26 1.386(7) . ?
C1 H1A 0.9300 . ?
C22 C23 1.380(8) . ?
C22 H22 0.9300 . ?
C13 C14 1.361(8) . ?
C13 H13 0.9300 . ?
C26 C25 1.369(8) . ?
C26 H26 0.9300 . ?
C14 H14 0.9300 . ?
C25 C24 1.386(8) . ?
C25 H25 0.9300 . ?
C23 C24 1.388(8) . ?
C23 H23 0.9300 . ?
C24 C27 1.507(8) . ?
C27 H27A 0.9600 . ?
C27 H27B 0.9600 . ?
C27 H27C 0.9600 . ?

loop_
_geom_hbond_atom_site_label_D
_geom_hbond_atom_site_label_H
_geom_hbond_atom_site_label_A
_geom_hbond_distance_DH
_geom_hbond_distance_HA
_geom_hbond_distance_DA
_geom_hbond_angle_DHA
_geom_hbond_site_symmetry_A
C16 H16 O2 0.93 2.65 3.406(7) 139.0 3_665
O1 H1 N1 1.21(6) 1.53(6) 2.560(6) 138(4) .
